data_2226344
loop_
_publ_author_name
'Jin, Lei'
'Zhou, Cheng-He'

_publ_section_title
;
 4-[3-(2<i>H</i>-Benzotriazol-2-yl)propoxy]-3-methoxybenzaldehyde
;
_journal_coeditor_code YA2115
_journal_issue 6
_journal_name_full 'Acta Crystallographica Section E'
_journal_page_first o1264
_journal_paper_doi 10.1107/S1600536810015461
_journal_volume 66
_journal_year 2010
_chemical_formula_iupac 'C17 H17 N3 O3'
_chemical_formula_moiety 'C17 H17 N3 O3'
_chemical_formula_sum 'C17 H17 N3 O3'
_chemical_formula_weight 311.34
_chemical_name_systematic
;
4-[3-(2<i>H</i>-Benzotriazol-2-yl)propoxy]-3-methoxybenzaldehyde
;
_space_group_IT_number 14
_symmetry_cell_setting monoclinic
_symmetry_space_group_name_Hall '-P 2yn'
_symmetry_space_group_name_H-M 'P 1 21/n 1'
_atom_sites_solution_hydrogens geom
_atom_sites_solution_primary direct
_atom_sites_solution_secondary difmap
_audit_creation_method SHELXL-97
_cell_angle_alpha 90.00
_cell_angle_beta 100.301(3)
_cell_angle_gamma 90.00
_cell_formula_units_Z 4
_cell_length_a 11.328(2)
_cell_length_b 8.1278(16)
_cell_length_c 16.156(3)
_cell_measurement_reflns_used 2314
_cell_measurement_temperature 173(2)
_cell_measurement_theta_max 26.8
_cell_measurement_theta_min 2.4
_cell_volume 1463.5(5)
_computing_cell_refinement 'SAINT-Plus (Bruker, 2001)'
_computing_data_collection 'SMART (Bruker, 2001)'
_computing_data_reduction 'SAINT-Plus (Bruker, 2001)'
_computing_molecular_graphics 'SHELXTL (Sheldrick, 2008)'
_computing_publication_material 'SHELXTL (Sheldrick, 2008) and publCIF (Westrip, 2010)'
_computing_structure_refinement 'SHELXL97 (Sheldrick, 2008)'
_computing_structure_solution 'SHELXS97 (Sheldrick, 2008)'
_diffrn_ambient_temperature 173(2)
_diffrn_measured_fraction_theta_full 0.998
_diffrn_measured_fraction_theta_max 0.998
_diffrn_measurement_device_type 'Bruker SMART'
_diffrn_measurement_method 'phi and omega scans'
_diffrn_radiation_monochromator graphite
_diffrn_radiation_source 'fine-focus sealed tube'
_diffrn_radiation_type MoK\a
_diffrn_radiation_wavelength 0.71073
_diffrn_reflns_av_R_equivalents 0.030
_diffrn_reflns_av_sigmaI/netI 0.034
_diffrn_reflns_limit_h_max 11
_diffrn_reflns_limit_h_min -13
_diffrn_reflns_limit_k_max 9
_diffrn_reflns_limit_k_min -9
_diffrn_reflns_limit_l_max 19
_diffrn_reflns_limit_l_min -14
_diffrn_reflns_number 7400
_diffrn_reflns_theta_full 25.5
_diffrn_reflns_theta_max 25.5
_diffrn_reflns_theta_min 2.0
_diffrn_standards_decay_% 0
_diffrn_standards_interval_count 0
_diffrn_standards_number 0
_exptl_absorpt_coefficient_mu 0.10
_exptl_absorpt_correction_T_max 0.982
_exptl_absorpt_correction_T_min 0.967
_exptl_absorpt_correction_type multi-scan
_exptl_absorpt_process_details '(SADABS; Sheldrick, 1996)'
_exptl_crystal_colour colourless
_exptl_crystal_density_diffrn 1.413
_exptl_crystal_density_method 'not measured'
_exptl_crystal_description block
_exptl_crystal_F_000 656
_exptl_crystal_size_max 0.34
_exptl_crystal_size_mid 0.20
_exptl_crystal_size_min 0.18
_refine_diff_density_max 0.20
_refine_diff_density_min -0.23
_refine_ls_extinction_method none
_refine_ls_goodness_of_fit_ref 1.02
_refine_ls_hydrogen_treatment constr
_refine_ls_matrix_type full
_refine_ls_number_parameters 209
_refine_ls_number_reflns 2716
_refine_ls_number_restraints 0
_refine_ls_restrained_S_all 1.02
_refine_ls_R_factor_all 0.053
_refine_ls_R_factor_gt 0.043
_refine_ls_shift/su_max 0.002
_refine_ls_shift/su_mean 0.000
_refine_ls_structure_factor_coef Fsqd
_refine_ls_weighting_details 'calc w=1/[\s^2^(Fo^2^)+(0.0598P)^2^+0.2971P] where P=(Fo^2^+2Fc^2^)/3'
_refine_ls_weighting_scheme calc
_refine_ls_wR_factor_gt 0.106
_refine_ls_wR_factor_ref 0.111
_reflns_number_gt 2257
_reflns_number_total 2716
_reflns_threshold_expression I>2\s(I)
_cod_data_source_file ya2115.cif
_cod_data_source_block I
_cod_depositor_comments
;
The following automatic conversions were performed:
'_symmetry_cell_setting' value 'Monoclinic' changed to 'monoclinic'
according to '/home/saulius/struct/CIF-dictionaries/cif_core.dic'
dictionary named 'cif_core.dic' version 2.4.1 from 2010-06-29.

Automatic conversion script
Id: cif_fix_enum 1527 2010-12-29 10:47:43Z saulius 
;
_cod_original_cell_volume 1463.6(5)
_cod_original_sg_symbol_H-M 'P 21/n'
_cod_database_code 2226344
_cod_database_fobs_code 2226344

loop_
_symmetry_equiv_pos_as_xyz
'x, y, z'
'-x+1/2, y+1/2, -z+1/2'
'-x, -y, -z'
'x-1/2, -y-1/2, z-1/2'

loop_
_atom_site_type_symbol
_atom_site_label
_atom_site_fract_x
_atom_site_fract_y
_atom_site_fract_z
_atom_site_U_iso_or_equiv
_atom_site_adp_type
_atom_site_calc_flag
_atom_site_refinement_flags
_atom_site_occupancy
_atom_site_disorder_assembly
_atom_site_disorder_group
C C1 0.30868(15) 0.3509(2) -0.18483(10) 0.0304(4) Uani d . 1 . .
H H1 0.2604 0.4172 -0.2261 0.036 Uiso calc R 1 . .
C C2 0.32240(13) 0.40484(19) -0.09726(9) 0.0252(4) Uani d . 1 . .
C C3 0.38488(13) 0.30819(19) -0.03210(9) 0.0247(4) Uani d . 1 . .
H H3 0.4194 0.2068 -0.0447 0.030 Uiso calc R 1 . .
C C4 0.39637(13) 0.35957(18) 0.04991(9) 0.0233(3) Uani d . 1 . .
C C5 0.34662(13) 0.51165(19) 0.06848(9) 0.0231(3) Uani d . 1 . .
C C6 0.28450(14) 0.60657(19) 0.00395(10) 0.0266(4) Uani d . 1 . .
H H6 0.2503 0.7085 0.0161 0.032 Uiso calc R 1 . .
C C7 0.27228(14) 0.5522(2) -0.07870(10) 0.0283(4) Uani d . 1 . .
H H7 0.2290 0.6171 -0.1229 0.034 Uiso calc R 1 . .
C C8 0.50723(16) 0.12187(19) 0.10204(11) 0.0336(4) Uani d . 1 . .
H H8A 0.4451 0.0477 0.0730 0.050 Uiso calc R 1 . .
H H8B 0.5457 0.0717 0.1552 0.050 Uiso calc R 1 . .
H H8C 0.5675 0.1412 0.0665 0.050 Uiso calc R 1 . .
C C9 0.33302(15) 0.71678(19) 0.17160(10) 0.0269(4) Uani d . 1 . .
H H9A 0.2451 0.7318 0.1563 0.032 Uiso calc R 1 . .
H H9B 0.3725 0.7982 0.1400 0.032 Uiso calc R 1 . .
C C10 0.37338(14) 0.74091(19) 0.26499(10) 0.0260(4) Uani d . 1 . .
H H10A 0.3584 0.8563 0.2798 0.031 Uiso calc R 1 . .
H H10B 0.4607 0.7203 0.2798 0.031 Uiso calc R 1 . .
C C11 0.30818(14) 0.6269(2) 0.31527(9) 0.0283(4) Uani d . 1 . .
H H11A 0.2212 0.6512 0.3022 0.034 Uiso calc R 1 . .
H H11B 0.3198 0.5119 0.2981 0.034 Uiso calc R 1 . .
C C12 0.42907(13) 0.73940(19) 0.52211(10) 0.0236(4) Uani d . 1 . .
C C13 0.48871(14) 0.8333(2) 0.59075(10) 0.0288(4) Uani d . 1 . .
H H13 0.5255 0.9357 0.5829 0.035 Uiso calc R 1 . .
C C14 0.49051(14) 0.7689(2) 0.66857(10) 0.0296(4) Uani d . 1 . .
H H14 0.5296 0.8285 0.7162 0.036 Uiso calc R 1 . .
C C15 0.43636(14) 0.6163(2) 0.68129(10) 0.0305(4) Uani d . 1 . .
H H15 0.4408 0.5765 0.7371 0.037 Uiso calc R 1 . .
C C16 0.37797(15) 0.5246(2) 0.61590(10) 0.0297(4) Uani d . 1 . .
H H16 0.3416 0.4224 0.6248 0.036 Uiso calc R 1 . .
C C17 0.37411(13) 0.58889(18) 0.53437(10) 0.0230(3) Uani d . 1 . .
N N1 0.41205(12) 0.77182(16) 0.43877(8) 0.0270(3) Uani d . 1 . .
N N2 0.34983(11) 0.64249(15) 0.40576(8) 0.0238(3) Uani d . 1 . .
N N3 0.32342(11) 0.52833(16) 0.45819(8) 0.0268(3) Uani d . 1 . .
O O1 0.35353(11) 0.22907(16) -0.20936(7) 0.0390(3) Uani d . 1 . .
O O2 0.45409(10) 0.27407(13) 0.11862(7) 0.0294(3) Uani d . 1 . .
O O3 0.36540(10) 0.55293(13) 0.15124(6) 0.0276(3) Uani d . 1 . .

loop_
_atom_site_aniso_label
_atom_site_aniso_U_11
_atom_site_aniso_U_22
_atom_site_aniso_U_33
_atom_site_aniso_U_12
_atom_site_aniso_U_13
_atom_site_aniso_U_23
C1 0.0309(9) 0.0366(10) 0.0234(9) -0.0077(7) 0.0045(7) 0.0009(7)
C2 0.0253(8) 0.0294(9) 0.0211(8) -0.0072(7) 0.0044(6) -0.0002(7)
C3 0.0268(8) 0.0220(8) 0.0261(9) -0.0023(6) 0.0065(7) -0.0018(7)
C4 0.0248(8) 0.0234(8) 0.0216(8) -0.0019(6) 0.0036(6) 0.0017(6)
C5 0.0251(8) 0.0246(8) 0.0197(8) -0.0027(6) 0.0043(6) 0.0001(6)
C6 0.0308(9) 0.0238(8) 0.0252(9) 0.0024(7) 0.0048(7) 0.0007(7)
C7 0.0306(9) 0.0300(9) 0.0235(9) -0.0018(7) 0.0022(7) 0.0062(7)
C8 0.0442(10) 0.0256(9) 0.0302(9) 0.0090(7) 0.0047(8) 0.0024(7)
C9 0.0361(9) 0.0211(8) 0.0235(9) 0.0044(7) 0.0053(7) -0.0003(6)
C10 0.0326(9) 0.0200(8) 0.0248(9) 0.0015(6) 0.0035(7) -0.0016(6)
C11 0.0282(8) 0.0353(9) 0.0204(8) -0.0035(7) 0.0014(6) -0.0044(7)
C12 0.0228(8) 0.0257(8) 0.0221(8) 0.0018(6) 0.0031(6) -0.0005(6)
C13 0.0291(9) 0.0275(8) 0.0284(9) -0.0042(7) 0.0014(7) -0.0023(7)
C14 0.0283(9) 0.0362(10) 0.0226(9) 0.0002(7) -0.0001(7) -0.0048(7)
C15 0.0311(9) 0.0368(10) 0.0229(9) 0.0029(7) 0.0034(7) 0.0043(7)
C16 0.0332(9) 0.0271(9) 0.0294(9) -0.0010(7) 0.0067(7) 0.0038(7)
C17 0.0216(8) 0.0225(8) 0.0244(8) 0.0032(6) 0.0026(6) -0.0021(6)
N1 0.0311(8) 0.0249(7) 0.0238(8) -0.0048(6) 0.0023(6) -0.0032(6)
N2 0.0262(7) 0.0238(7) 0.0214(7) -0.0021(5) 0.0041(5) -0.0019(5)
N3 0.0293(7) 0.0246(7) 0.0265(8) -0.0008(5) 0.0053(6) -0.0006(6)
O1 0.0457(8) 0.0429(8) 0.0302(7) -0.0049(6) 0.0113(6) -0.0098(6)
O2 0.0402(7) 0.0242(6) 0.0225(6) 0.0084(5) 0.0022(5) 0.0009(5)
O3 0.0394(7) 0.0226(6) 0.0199(6) 0.0061(5) 0.0029(5) -0.0016(4)

loop_
_atom_type_symbol
_atom_type_description
_atom_type_scat_dispersion_real
_atom_type_scat_dispersion_imag
_atom_type_scat_source
C C 0.0033 0.0016 'International Tables Vol C Tables 4.2.6.8 and 6.1.1.4'
H H 0.0000 0.0000 'International Tables Vol C Tables 4.2.6.8 and 6.1.1.4'
N N 0.0061 0.0033 'International Tables Vol C Tables 4.2.6.8 and 6.1.1.4'
O O 0.0106 0.0060 'International Tables Vol C Tables 4.2.6.8 and 6.1.1.4'

loop_
_geom_angle_atom_site_label_1
_geom_angle_atom_site_label_2
_geom_angle_atom_site_label_3
_geom_angle_site_symmetry_1
_geom_angle_site_symmetry_3
_geom_angle
_geom_angle_publ_flag
O1 C1 C2 . . 125.67(16) ?
O1 C1 H1 . . 117.2 ?
C2 C1 H1 . . 117.2 ?
C7 C2 C3 . . 119.71(14) ?
C7 C2 C1 . . 119.55(15) ?
C3 C2 C1 . . 120.74(15) ?
C4 C3 C2 . . 120.20(15) ?
C4 C3 H3 . . 119.9 ?
C2 C3 H3 . . 119.9 ?
O2 C4 C3 . . 125.16(14) ?
O2 C4 C5 . . 114.95(13) ?
C3 C4 C5 . . 119.89(14) ?
O3 C5 C6 . . 124.97(14) ?
O3 C5 C4 . . 115.28(13) ?
C6 C5 C4 . . 119.76(14) ?
C5 C6 C7 . . 119.77(15) ?
C5 C6 H6 . . 120.1 ?
C7 C6 H6 . . 120.1 ?
C2 C7 C6 . . 120.67(15) ?
C2 C7 H7 . . 119.7 ?
C6 C7 H7 . . 119.7 ?
O2 C8 H8A . . 109.5 ?
O2 C8 H8B . . 109.5 ?
H8A C8 H8B . . 109.5 ?
O2 C8 H8C . . 109.5 ?
H8A C8 H8C . . 109.5 ?
H8B C8 H8C . . 109.5 ?
O3 C9 C10 . . 107.80(12) ?
O3 C9 H9A . . 110.1 ?
C10 C9 H9A . . 110.1 ?
O3 C9 H9B . . 110.1 ?
C10 C9 H9B . . 110.1 ?
H9A C9 H9B . . 108.5 ?
C9 C10 C11 . . 111.61(13) ?
C9 C10 H10A . . 109.3 ?
C11 C10 H10A . . 109.3 ?
C9 C10 H10B . . 109.3 ?
C11 C10 H10B . . 109.3 ?
H10A C10 H10B . . 108.0 ?
N2 C11 C10 . . 112.58(13) ?
N2 C11 H11A . . 109.1 ?
C10 C11 H11A . . 109.1 ?
N2 C11 H11B . . 109.1 ?
C10 C11 H11B . . 109.1 ?
H11A C11 H11B . . 107.8 ?
N1 C12 C17 . . 108.84(13) ?
N1 C12 C13 . . 129.72(15) ?
C17 C12 C13 . . 121.44(15) ?
C14 C13 C12 . . 116.34(15) ?
C14 C13 H13 . . 121.8 ?
C12 C13 H13 . . 121.8 ?
C13 C14 C15 . . 122.49(15) ?
C13 C14 H14 . . 118.8 ?
C15 C14 H14 . . 118.8 ?
C16 C15 C14 . . 121.95(15) ?
C16 C15 H15 . . 119.0 ?
C14 C15 H15 . . 119.0 ?
C15 C16 C17 . . 116.82(15) ?
C15 C16 H16 . . 121.6 ?
C17 C16 H16 . . 121.6 ?
N3 C17 C12 . . 108.39(13) ?
N3 C17 C16 . . 130.65(15) ?
C12 C17 C16 . . 120.96(14) ?
N2 N1 C12 . . 102.55(12) ?
N1 N2 N3 . . 117.59(12) ?
N1 N2 C11 . . 121.76(12) ?
N3 N2 C11 . . 120.63(12) ?
N2 N3 C17 . . 102.64(12) ?
C4 O2 C8 . . 116.40(12) ?
C5 O3 C9 . . 116.98(11) ?

loop_
_geom_bond_atom_site_label_1
_geom_bond_atom_site_label_2
_geom_bond_site_symmetry_2
_geom_bond_distance
_geom_bond_publ_flag
C1 O1 . 1.211(2) ?
C1 C2 . 1.463(2) ?
C1 H1 . 0.9500 ?
C2 C7 . 1.381(2) ?
C2 C3 . 1.400(2) ?
C3 C4 . 1.373(2) ?
C3 H3 . 0.9500 ?
C4 O2 . 1.3723(18) ?
C4 C5 . 1.413(2) ?
C5 O3 . 1.3580(18) ?
C5 C6 . 1.384(2) ?
C6 C7 . 1.390(2) ?
C6 H6 . 0.9500 ?
C7 H7 . 0.9500 ?
C8 O2 . 1.4220(18) ?
C8 H8A . 0.9800 ?
C8 H8B . 0.9800 ?
C8 H8C . 0.9800 ?
C9 O3 . 1.4350(18) ?
C9 C10 . 1.509(2) ?
C9 H9A . 0.9900 ?
C9 H9B . 0.9900 ?
C10 C11 . 1.510(2) ?
C10 H10A . 0.9900 ?
C10 H10B . 0.9900 ?
C11 N2 . 1.459(2) ?
C11 H11A . 0.9900 ?
C11 H11B . 0.9900 ?
C12 N1 . 1.352(2) ?
C12 C17 . 1.403(2) ?
C12 C13 . 1.414(2) ?
C13 C14 . 1.359(2) ?
C13 H13 . 0.9500 ?
C14 C15 . 1.415(2) ?
C14 H14 . 0.9500 ?
C15 C16 . 1.363(2) ?
C15 H15 . 0.9500 ?
C16 C17 . 1.410(2) ?
C16 H16 . 0.9500 ?
C17 N3 . 1.3543(19) ?
N1 N2 . 1.3235(17) ?
N2 N3 . 1.3261(18) ?

loop_
_geom_torsion_atom_site_label_1
_geom_torsion_atom_site_label_2
_geom_torsion_atom_site_label_3
_geom_torsion_atom_site_label_4
_geom_torsion_site_symmetry_1
_geom_torsion_site_symmetry_2
_geom_torsion_site_symmetry_3
_geom_torsion_site_symmetry_4
_geom_torsion
_geom_torsion_publ_flag
O1 C1 C2 C7 . . . . 175.92(16) ?
O1 C1 C2 C3 . . . . -4.6(2) ?
C7 C2 C3 C4 . . . . 0.0(2) ?
C1 C2 C3 C4 . . . . -179.50(14) ?
C2 C3 C4 O2 . . . . 179.09(14) ?
C2 C3 C4 C5 . . . . -1.0(2) ?
O2 C4 C5 O3 . . . . 1.43(19) ?
C3 C4 C5 O3 . . . . -178.48(13) ?
O2 C4 C5 C6 . . . . -178.82(14) ?
C3 C4 C5 C6 . . . . 1.3(2) ?
O3 C5 C6 C7 . . . . 179.23(14) ?
C4 C5 C6 C7 . . . . -0.5(2) ?
C3 C2 C7 C6 . . . . 0.8(2) ?
C1 C2 C7 C6 . . . . -179.71(14) ?
C5 C6 C7 C2 . . . . -0.5(2) ?
O3 C9 C10 C11 . . . . -63.91(17) ?
C9 C10 C11 N2 . . . . 177.26(13) ?
N1 C12 C13 C14 . . . . 179.44(15) ?
C17 C12 C13 C14 . . . . 0.6(2) ?
C12 C13 C14 C15 . . . . 0.1(2) ?
C13 C14 C15 C16 . . . . -0.5(3) ?
C14 C15 C16 C17 . . . . 0.1(2) ?
N1 C12 C17 N3 . . . . 0.19(17) ?
C13 C12 C17 N3 . . . . 179.28(14) ?
N1 C12 C17 C16 . . . . 179.98(14) ?
C13 C12 C17 C16 . . . . -0.9(2) ?
C15 C16 C17 N3 . . . . -179.70(15) ?
C15 C16 C17 C12 . . . . 0.5(2) ?
C17 C12 N1 N2 . . . . -0.25(16) ?
C13 C12 N1 N2 . . . . -179.25(16) ?
C12 N1 N2 N3 . . . . 0.26(17) ?
C12 N1 N2 C11 . . . . 178.47(13) ?
C10 C11 N2 N1 . . . . 17.3(2) ?
C10 C11 N2 N3 . . . . -164.51(13) ?
N1 N2 N3 C17 . . . . -0.14(17) ?
C11 N2 N3 C17 . . . . -178.38(13) ?
C12 C17 N3 N2 . . . . -0.03(16) ?
C16 C17 N3 N2 . . . . -179.80(15) ?
C3 C4 O2 C8 . . . . 1.1(2) ?
C5 C4 O2 C8 . . . . -178.83(13) ?
C6 C5 O3 C9 . . . . -9.2(2) ?
C4 C5 O3 C9 . . . . 170.54(13) ?
C10 C9 O3 C5 . . . . -174.10(12) ?

loop_
_cod_related_entry_id
_cod_related_entry_database
_cod_related_entry_code
1 ChemSpider 24744988
